data_4120640
loop_
_publ_author_name
'Wang, Xiaowu'
'Kehr, Gerald'
'Daniliuc, Constantin G.'
'Erker, Gerhard'

_publ_section_title
;
 Internal Adduct Formation of Active Intramolecular C4-bridged Frustrated
 Phosphane/Borane Lewis Pairs.
;
_journal_issue 8
_journal_name_full 'Journal of the American Chemical Society'
_journal_page_first 3293
_journal_paper_doi 10.1021/ja413060u
_journal_volume 136
_journal_year 2014
_chemical_absolute_configuration ad
_chemical_formula_sum 'C34 H41 Fe O3 P'
_chemical_formula_weight 584.49
_chemical_name_systematic
; 
 ? 
;
_space_group_IT_number 19
_symmetry_cell_setting orthorhombic
_symmetry_space_group_name_Hall 'P 2ac 2ab'
_symmetry_space_group_name_H-M 'P 21 21 21'
_atom_sites_solution_hydrogens geom
_atom_sites_solution_primary direct
_atom_sites_solution_secondary difmap
_audit_creation_method SHELXL-97
_cell_angle_alpha 90.00
_cell_angle_beta 90.00
_cell_angle_gamma 90.00
_cell_formula_units_Z 4
_cell_length_a 11.3753(2)
_cell_length_b 14.5200(2)
_cell_length_c 17.6399(3)
_cell_measurement_reflns_used 3629
_cell_measurement_temperature 223(2)
_cell_measurement_theta_max 27.88
_cell_measurement_theta_min 4.08
_cell_volume 2913.57(8)
_computing_cell_refinement 'Collect (Nonius B.V., 1998)'
_computing_data_collection 'Collect (Nonius B.V., 1998)'
_computing_data_reduction 'Denzo-SMN (Otwinowski & Minor, 1997)'
_computing_molecular_graphics 'XP (BrukerAXS, 2000)'
_computing_publication_material 'SHELXL-97 (Sheldrick, 1997)'
_computing_structure_refinement 'SHELXL-97 (Sheldrick, 1997)'
_computing_structure_solution 'SHELXS-97 (Sheldrick, 1990)'
_diffrn_ambient_temperature 223(2)
_diffrn_measured_fraction_theta_full 0.983
_diffrn_measured_fraction_theta_max 0.983
_diffrn_measurement_device_type 'Nonius KappaCCD APEXII'
_diffrn_measurement_method '\w and \f scans'
_diffrn_radiation_monochromator 'Montel mirror'
_diffrn_radiation_source 'rotating anode Nonius FR591'
_diffrn_radiation_type MoK\a
_diffrn_radiation_wavelength 0.71073
_diffrn_reflns_av_R_equivalents 0.043
_diffrn_reflns_av_sigmaI/netI 0.0258
_diffrn_reflns_limit_h_max 14
_diffrn_reflns_limit_h_min -14
_diffrn_reflns_limit_k_max 19
_diffrn_reflns_limit_k_min -19
_diffrn_reflns_limit_l_max 23
_diffrn_reflns_limit_l_min -23
_diffrn_reflns_number 14839
_diffrn_reflns_theta_full 27.89
_diffrn_reflns_theta_max 27.89
_diffrn_reflns_theta_min 4.15
_exptl_absorpt_coefficient_mu 0.606
_exptl_absorpt_correction_T_max 0.9308
_exptl_absorpt_correction_T_min 0.7936
_exptl_absorpt_correction_type multi-scan
_exptl_absorpt_process_details 'Denzo (Otwinowski, Borek, Majewski & Minor, 2003)'
_exptl_crystal_colour orange
_exptl_crystal_density_diffrn 1.332
_exptl_crystal_density_method 'not measured'
_exptl_crystal_description column
_exptl_crystal_F_000 1240
_exptl_crystal_size_max 0.40
_exptl_crystal_size_mid 0.20
_exptl_crystal_size_min 0.12
_refine_diff_density_max 0.712
_refine_diff_density_min -0.283
_refine_diff_density_rms 0.051
_refine_ls_abs_structure_details 'Flack H D (1983), Acta Cryst. A39, 876-881'
_refine_ls_abs_structure_Flack 0.072(16)
_refine_ls_extinction_method none
_refine_ls_goodness_of_fit_ref 1.082
_refine_ls_hydrogen_treatment constr
_refine_ls_matrix_type full
_refine_ls_number_parameters 359
_refine_ls_number_reflns 6647
_refine_ls_number_restraints 30
_refine_ls_restrained_S_all 1.095
_refine_ls_R_factor_all 0.0455
_refine_ls_R_factor_gt 0.0423
_refine_ls_shift/su_max 0.001
_refine_ls_shift/su_mean 0.000
_refine_ls_structure_factor_coef Fsqd
_refine_ls_weighting_details 'calc w=1/[\s^2^(Fo^2^)+(0.0346P)^2^+2.5005P] where P=(Fo^2^+2Fc^2^)/3'
_refine_ls_weighting_scheme calc
_refine_ls_wR_factor_gt 0.1000
_refine_ls_wR_factor_ref 0.1034
_reflns_number_gt 6356
_reflns_number_total 6647
_reflns_threshold_expression >2sigma(I)
_cod_data_source_file ja413060u_si_002.cif
_cod_data_source_block erk5688
_cod_original_sg_symbol_H-M P212121
_cod_database_code 4120640

loop_
_symmetry_equiv_pos_as_xyz
'x, y, z'
'-x+1/2, -y, z+1/2'
'-x, y+1/2, -z+1/2'
'x+1/2, -y+1/2, -z'

loop_
_atom_site_label
_atom_site_type_symbol
_atom_site_fract_x
_atom_site_fract_y
_atom_site_fract_z
_atom_site_U_iso_or_equiv
_atom_site_adp_type
_atom_site_occupancy
_atom_site_symmetry_multiplicity
_atom_site_calc_flag
_atom_site_refinement_flags
Fe1 Fe 0.08267(3) 0.92102(3) 0.03055(3) 0.03573(10) Uani 1 1 d .
P1 P -0.03999(6) 1.12462(5) 0.10063(4) 0.03157(14) Uani 1 1 d .
O1 O -0.27723(15) 0.99520(14) 0.07268(11) 0.0339(4) Uani 1 1 d .
C1 C -0.0137(2) 1.00175(18) 0.10467(16) 0.0329(5) Uani 1 1 d .
O2 O -0.23620(16) 0.87765(14) -0.01339(12) 0.0383(4) Uani 1 1 d .
C2 C -0.0868(2) 0.93574(17) 0.06642(15) 0.0314(5) Uani 1 1 d .
O3 O -0.5027(2) 0.99671(15) 0.14788(14) 0.0505(6) Uani 1 1 d .
C3 C -0.0458(2) 0.84577(19) 0.08427(17) 0.0363(6) Uani 1 1 d .
H3 H -0.0794 0.7901 0.0678 0.044 Uiso 1 1 calc R
C4 C 0.0542(3) 0.8546(2) 0.13111(18) 0.0409(7) Uani 1 1 d .
H4 H 0.0991 0.8058 0.1508 0.049 Uiso 1 1 calc R
C5 C 0.0754(3) 0.9490(2) 0.14331(17) 0.0406(6) Uani 1 1 d .
H5 H 0.1375 0.9736 0.1720 0.049 Uiso 1 1 calc R
C6 C 0.1543(5) 0.8383(3) -0.0524(3) 0.0769(14) Uani 1 1 d U
H6 H 0.1430 0.7744 -0.0568 0.092 Uiso 1 1 calc R
C7 C 0.0899(4) 0.9036(3) -0.0865(2) 0.0680(11) Uani 1 1 d U
H7 H 0.0256 0.8923 -0.1187 0.082 Uiso 1 1 calc R
C8 C 0.1310(3) 0.9883(3) -0.0679(2) 0.0546(8) Uani 1 1 d U
H8 H 0.0995 1.0437 -0.0864 0.066 Uiso 1 1 calc R
C9 C 0.2234(3) 0.9831(3) -0.0192(3) 0.0699(12) Uani 1 1 d U
H9 H 0.2657 1.0319 0.0028 0.084 Uiso 1 1 calc R
C10 C 0.2423(4) 0.8823(5) -0.0085(3) 0.102(2) Uani 1 1 d U
H10 H 0.3006 0.8538 0.0211 0.122 Uiso 1 1 calc R
C11 C -0.1945(2) 0.95818(18) 0.02126(16) 0.0322(5) Uani 1 1 d .
H11 H -0.1752 1.0046 -0.0179 0.039 Uiso 1 1 calc R
C12 C -0.3857(2) 1.01963(18) 0.03640(18) 0.0350(6) Uani 1 1 d .
H12 H -0.3685 1.0660 -0.0032 0.042 Uiso 1 1 calc R
C13 C -0.4356(2) 0.9348(2) -0.00175(18) 0.0418(7) Uani 1 1 d .
H13A H -0.4582 0.8892 0.0366 0.050 Uiso 1 1 calc R
H13B H -0.5058 0.9513 -0.0310 0.050 Uiso 1 1 calc R
C14 C -0.3433(3) 0.8948(2) -0.05370(18) 0.0443(7) Uani 1 1 d .
H14A H -0.3723 0.8371 -0.0756 0.053 Uiso 1 1 calc R
H14B H -0.3281 0.9379 -0.0954 0.053 Uiso 1 1 calc R
C15 C -0.4640(2) 1.06363(19) 0.09521(18) 0.0393(6) Uani 1 1 d .
H15A H -0.4205 1.1121 0.1218 0.047 Uiso 1 1 calc R
H15B H -0.5320 1.0920 0.0703 0.047 Uiso 1 1 calc R
C16 C -0.5754(4) 1.0367(3) 0.2037(2) 0.0609(10) Uani 1 1 d .
H16A H -0.5315 1.0831 0.2312 0.091 Uiso 1 1 calc R
H16B H -0.6017 0.9894 0.2386 0.091 Uiso 1 1 calc R
H16C H -0.6430 1.0650 0.1796 0.091 Uiso 1 1 calc R
C21 C -0.1423(2) 1.15837(19) 0.17758(16) 0.0326(5) Uani 1 1 d .
C22 C -0.2020(2) 1.10112(19) 0.22938(16) 0.0356(6) Uani 1 1 d .
C23 C -0.2857(3) 1.1398(2) 0.27732(17) 0.0406(7) Uani 1 1 d .
H23 H -0.3261 1.1010 0.3111 0.049 Uiso 1 1 calc R
C24 C -0.3120(3) 1.2331(2) 0.27753(17) 0.0420(7) Uani 1 1 d .
C25 C -0.2538(3) 1.2886(2) 0.22658(17) 0.0396(6) Uani 1 1 d .
H25 H -0.2714 1.3518 0.2253 0.047 Uiso 1 1 calc R
C26 C -0.1695(2) 1.2539(2) 0.17693(16) 0.0354(6) Uani 1 1 d .
C27 C -0.1809(3) 0.9996(2) 0.23962(18) 0.0428(7) Uani 1 1 d .
H27A H -0.2199 0.9788 0.2854 0.064 Uiso 1 1 calc R
H27B H -0.0971 0.9882 0.2437 0.064 Uiso 1 1 calc R
H27C H -0.2121 0.9665 0.1963 0.064 Uiso 1 1 calc R
C28 C -0.3992(4) 1.2710(3) 0.3340(2) 0.0608(10) Uani 1 1 d .
H28A H -0.4784 1.2554 0.3181 0.091 Uiso 1 1 calc R
H28B H -0.3912 1.3374 0.3368 0.091 Uiso 1 1 calc R
H28C H -0.3841 1.2445 0.3835 0.091 Uiso 1 1 calc R
C29 C -0.1094(3) 1.3220(2) 0.1251(2) 0.0462(7) Uani 1 1 d .
H29A H -0.1519 1.3799 0.1259 0.069 Uiso 1 1 calc R
H29B H -0.1083 1.2978 0.0738 0.069 Uiso 1 1 calc R
H29C H -0.0294 1.3320 0.1423 0.069 Uiso 1 1 calc R
C31 C 0.1009(2) 1.17767(17) 0.12929(16) 0.0321(5) Uani 1 1 d .
C32 C 0.1444(2) 1.1847(2) 0.20418(17) 0.0353(6) Uani 1 1 d .
C33 C 0.2433(3) 1.2383(2) 0.21891(19) 0.0415(7) Uani 1 1 d .
H33 H 0.2700 1.2436 0.2691 0.050 Uiso 1 1 calc R
C34 C 0.3035(3) 1.2839(2) 0.1622(2) 0.0443(7) Uani 1 1 d .
C35 C 0.2629(3) 1.2754(2) 0.08861(19) 0.0418(7) Uani 1 1 d .
H35 H 0.3043 1.3043 0.0492 0.050 Uiso 1 1 calc R
C36 C 0.1621(3) 1.22484(19) 0.07137(18) 0.0368(6) Uani 1 1 d .
C37 C 0.0893(3) 1.1372(2) 0.27148(16) 0.0430(7) Uani 1 1 d .
H37A H 0.1475 1.1300 0.3112 0.065 Uiso 1 1 calc R
H37B H 0.0605 1.0771 0.2563 0.065 Uiso 1 1 calc R
H37C H 0.0243 1.1740 0.2902 0.065 Uiso 1 1 calc R
C38 C 0.4107(3) 1.3420(3) 0.1786(3) 0.0636(10) Uani 1 1 d .
H38A H 0.4054 1.3667 0.2295 0.095 Uiso 1 1 calc R
H38B H 0.4148 1.3923 0.1425 0.095 Uiso 1 1 calc R
H38C H 0.4808 1.3044 0.1742 0.095 Uiso 1 1 calc R
C39 C 0.1211(3) 1.2259(2) -0.01032(17) 0.0495(8) Uani 1 1 d .
H39A H 0.0442 1.2545 -0.0133 0.074 Uiso 1 1 calc R
H39B H 0.1164 1.1632 -0.0291 0.074 Uiso 1 1 calc R
H39C H 0.1765 1.2606 -0.0408 0.074 Uiso 1 1 calc R

loop_
_atom_site_aniso_label
_atom_site_aniso_U_11
_atom_site_aniso_U_22
_atom_site_aniso_U_33
_atom_site_aniso_U_23
_atom_site_aniso_U_13
_atom_site_aniso_U_12
Fe1 0.02267(17) 0.03349(18) 0.0510(2) -0.00114(18) 0.00229(17) 0.00250(15)
P1 0.0297(3) 0.0298(3) 0.0353(3) -0.0010(3) -0.0034(3) 0.0006(3)
O1 0.0226(9) 0.0380(10) 0.0410(10) -0.0049(8) -0.0002(7) 0.0017(7)
C1 0.0280(13) 0.0337(13) 0.0370(14) -0.0014(11) 0.0003(11) 0.0006(10)
O2 0.0261(9) 0.0418(10) 0.0470(11) -0.0137(9) -0.0025(8) 0.0005(8)
C2 0.0222(11) 0.0331(12) 0.0390(13) -0.0021(10) 0.0030(10) 0.0007(11)
O3 0.0487(13) 0.0402(11) 0.0628(15) 0.0042(11) 0.0246(11) 0.0041(10)
C3 0.0298(13) 0.0320(12) 0.0469(16) 0.0010(11) 0.0007(12) -0.0019(10)
C4 0.0338(15) 0.0371(14) 0.0519(17) 0.0035(12) -0.0045(13) 0.0081(11)
C5 0.0307(14) 0.0396(14) 0.0514(17) -0.0026(12) -0.0095(13) 0.0016(12)
C6 0.095(3) 0.058(2) 0.078(3) -0.002(2) 0.038(3) 0.015(2)
C7 0.070(2) 0.078(3) 0.056(2) -0.0060(19) 0.020(2) -0.012(2)
C8 0.0523(19) 0.0553(19) 0.056(2) 0.0090(16) 0.0127(16) 0.0048(16)
C9 0.048(2) 0.089(3) 0.072(3) 0.011(2) 0.0098(19) -0.028(2)
C10 0.044(2) 0.162(5) 0.099(3) 0.057(3) 0.034(2) 0.060(3)
C11 0.0209(11) 0.0348(12) 0.0409(14) -0.0038(11) 0.0027(11) -0.0013(9)
C12 0.0258(12) 0.0348(12) 0.0443(15) 0.0024(12) 0.0014(11) 0.0008(9)
C13 0.0233(12) 0.0501(17) 0.0519(16) -0.0037(13) -0.0037(11) -0.0017(12)
C14 0.0313(14) 0.0574(19) 0.0441(16) -0.0115(13) -0.0067(12) 0.0000(13)
C15 0.0289(13) 0.0347(13) 0.0542(17) 0.0016(12) 0.0072(12) 0.0042(11)
C16 0.054(2) 0.060(2) 0.069(2) -0.0097(18) 0.0291(19) -0.0018(17)
C21 0.0274(13) 0.0369(13) 0.0334(13) -0.0048(11) -0.0031(10) 0.0018(11)
C22 0.0330(13) 0.0394(15) 0.0345(13) -0.0003(11) -0.0058(11) -0.0019(11)
C23 0.0338(15) 0.0527(18) 0.0355(14) 0.0005(13) 0.0012(11) -0.0002(13)
C24 0.0362(15) 0.0530(18) 0.0369(15) -0.0061(13) -0.0043(12) 0.0073(13)
C25 0.0349(14) 0.0392(14) 0.0447(16) -0.0062(12) -0.0057(12) 0.0075(12)
C26 0.0297(13) 0.0378(14) 0.0386(14) -0.0007(12) -0.0072(11) 0.0026(11)
C27 0.0490(17) 0.0384(15) 0.0410(16) 0.0017(12) 0.0057(13) -0.0053(13)
C28 0.059(2) 0.067(2) 0.057(2) -0.0004(18) 0.0114(18) 0.0188(19)
C29 0.0406(17) 0.0306(13) 0.067(2) 0.0037(13) 0.0023(14) 0.0028(12)
C31 0.0293(13) 0.0287(12) 0.0383(13) -0.0003(10) -0.0005(10) -0.0012(10)
C32 0.0296(13) 0.0368(14) 0.0393(14) -0.0008(11) -0.0012(11) 0.0020(11)
C33 0.0307(14) 0.0451(16) 0.0488(17) -0.0041(14) -0.0074(12) 0.0015(12)
C34 0.0275(14) 0.0400(15) 0.065(2) -0.0019(14) -0.0001(13) 0.0007(12)
C35 0.0349(14) 0.0367(14) 0.0537(18) 0.0045(13) 0.0087(13) 0.0029(12)
C36 0.0347(14) 0.0308(13) 0.0449(16) 0.0023(11) 0.0022(12) 0.0026(11)
C37 0.0398(15) 0.0536(17) 0.0357(14) 0.0033(12) -0.0051(13) -0.0018(14)
C38 0.0340(17) 0.064(2) 0.093(3) -0.001(2) -0.0022(19) -0.0101(17)
C39 0.070(2) 0.0382(15) 0.0398(16) 0.0064(12) 0.0032(15) -0.0039(14)

loop_
_atom_type_symbol
_atom_type_description
_atom_type_scat_dispersion_real
_atom_type_scat_dispersion_imag
_atom_type_scat_source
C C 0.0033 0.0016 'International Tables Vol C Tables 4.2.6.8 and 6.1.1.4'
H H 0.0000 0.0000 'International Tables Vol C Tables 4.2.6.8 and 6.1.1.4'
O O 0.0106 0.0060 'International Tables Vol C Tables 4.2.6.8 and 6.1.1.4'
P P 0.1023 0.0942 'International Tables Vol C Tables 4.2.6.8 and 6.1.1.4'
Fe Fe 0.3463 0.8444 'International Tables Vol C Tables 4.2.6.8 and 6.1.1.4'

loop_
_geom_angle_atom_site_label_1
_geom_angle_atom_site_label_2
_geom_angle_atom_site_label_3
_geom_angle
C10 Fe1 C5 115.2(2)
C10 Fe1 C9 43.1(2)
C5 Fe1 C9 111.43(16)
C10 Fe1 C2 169.5(2)
C5 Fe1 C2 68.70(12)
C9 Fe1 C2 146.12(16)
C10 Fe1 C4 107.87(16)
C5 Fe1 C4 40.40(12)
C9 Fe1 C4 135.00(16)
C2 Fe1 C4 68.32(11)
C10 Fe1 C3 130.4(2)
C5 Fe1 C3 68.04(12)
C9 Fe1 C3 173.11(17)
C2 Fe1 C3 40.63(10)
C4 Fe1 C3 40.28(12)
C10 Fe1 C6 40.6(2)
C5 Fe1 C6 145.87(18)
C9 Fe1 C6 69.0(2)
C2 Fe1 C6 130.91(19)
C4 Fe1 C6 113.82(16)
C3 Fe1 C6 107.37(17)
C10 Fe1 C8 66.81(17)
C5 Fe1 C8 137.65(15)
C9 Fe1 C8 38.71(16)
C2 Fe1 C8 117.54(13)
C4 Fe1 C8 173.64(14)
C3 Fe1 C8 145.82(14)
C6 Fe1 C8 64.76(16)
C10 Fe1 C1 148.0(2)
C5 Fe1 C1 41.13(11)
C9 Fe1 C1 115.96(16)
C2 Fe1 C1 40.92(10)
C4 Fe1 C1 68.60(11)
C3 Fe1 C1 68.50(11)
C6 Fe1 C1 171.03(19)
C8 Fe1 C1 113.83(13)
C10 Fe1 C7 66.0(2)
C5 Fe1 C7 175.43(16)
C9 Fe1 C7 66.14(18)
C2 Fe1 C7 110.95(16)
C4 Fe1 C7 144.05(16)
C3 Fe1 C7 114.88(15)
C6 Fe1 C7 37.77(18)
C8 Fe1 C7 38.13(16)
C1 Fe1 C7 135.73(16)
C1 P1 C31 104.87(12)
C1 P1 C21 109.60(13)
C31 P1 C21 103.52(12)
C11 O1 C12 112.3(2)
C2 C1 C5 105.9(2)
C2 C1 P1 122.9(2)
C5 C1 P1 131.2(2)
C2 C1 Fe1 68.43(15)
C5 C1 Fe1 68.02(16)
P1 C1 Fe1 128.37(15)
C11 O2 C14 111.0(2)
C3 C2 C1 108.6(2)
C3 C2 C11 125.9(2)
C1 C2 C11 125.3(2)
C3 C2 Fe1 70.29(15)
C1 C2 Fe1 70.65(15)
C11 C2 Fe1 129.13(19)
C16 O3 C15 111.0(2)
C4 C3 C2 108.0(2)
C4 C3 Fe1 69.41(17)
C2 C3 Fe1 69.08(15)
C4 C3 H3 126.0
C2 C3 H3 126.0
Fe1 C3 H3 127.1
C5 C4 C3 108.4(3)
C5 C4 Fe1 69.32(18)
C3 C4 Fe1 70.31(17)
C5 C4 H4 125.8
C3 C4 H4 125.8
Fe1 C4 H4 126.2
C4 C5 C1 108.9(3)
C4 C5 Fe1 70.28(18)
C1 C5 Fe1 70.85(17)
C4 C5 H5 125.5
C1 C5 H5 125.5
Fe1 C5 H5 124.9
C7 C6 C10 108.2(4)
C7 C6 Fe1 72.0(2)
C10 C6 Fe1 68.2(2)
C7 C6 H6 125.9
C10 C6 H6 125.9
Fe1 C6 H6 125.5
C6 C7 C8 110.1(4)
C6 C7 Fe1 70.3(3)
C8 C7 Fe1 70.3(2)
C6 C7 H7 124.9
C8 C7 H7 124.9
Fe1 C7 H7 126.1
C7 C8 C9 111.7(4)
C7 C8 Fe1 71.5(2)
C9 C8 Fe1 69.4(2)
C7 C8 H8 124.2
C9 C8 H8 124.2
Fe1 C8 H8 126.5
C8 C9 C10 104.2(4)
C8 C9 Fe1 71.9(2)
C10 C9 Fe1 67.9(2)
C8 C9 H9 127.9
C10 C9 H9 127.9
Fe1 C9 H9 124.0
C6 C10 C9 105.7(4)
C6 C10 Fe1 71.2(2)
C9 C10 Fe1 68.9(2)
C6 C10 H10 127.1
C9 C10 H10 127.1
Fe1 C10 H10 124.4
O2 C11 O1 111.9(2)
O2 C11 C2 109.1(2)
O1 C11 C2 106.6(2)
O2 C11 H11 109.7
O1 C11 H11 109.7
C2 C11 H11 109.7
O1 C12 C15 107.8(2)
O1 C12 C13 108.7(2)
C15 C12 C13 115.4(2)
O1 C12 H12 108.3
C15 C12 H12 108.3
C13 C12 H12 108.3
C14 C13 C12 108.8(2)
C14 C13 H13A 109.9
C12 C13 H13A 109.9
C14 C13 H13B 109.9
C12 C13 H13B 109.9
H13A C13 H13B 108.3
O2 C14 C13 110.9(2)
O2 C14 H14A 109.5
C13 C14 H14A 109.5
O2 C14 H14B 109.5
C13 C14 H14B 109.5
H14A C14 H14B 108.0
O3 C15 C12 110.2(2)
O3 C15 H15A 109.6
C12 C15 H15A 109.6
O3 C15 H15B 109.6
C12 C15 H15B 109.6
H15A C15 H15B 108.1
O3 C16 H16A 109.5
O3 C16 H16B 109.5
H16A C16 H16B 109.5
O3 C16 H16C 109.5
H16A C16 H16C 109.5
H16B C16 H16C 109.5
C22 C21 C26 118.4(3)
C22 C21 P1 128.4(2)
C26 C21 P1 112.9(2)
C23 C22 C21 119.0(3)
C23 C22 C27 115.6(3)
C21 C22 C27 125.4(3)
C24 C23 C22 122.9(3)
C24 C23 H23 118.5
C22 C23 H23 118.5
C25 C24 C23 117.7(3)
C25 C24 C28 122.3(3)
C23 C24 C28 120.0(3)
C24 C25 C26 122.0(3)
C24 C25 H25 119.0
C26 C25 H25 119.0
C25 C26 C21 119.8(3)
C25 C26 C29 117.1(3)
C21 C26 C29 123.0(3)
C22 C27 H27A 109.5
C22 C27 H27B 109.5
H27A C27 H27B 109.5
C22 C27 H27C 109.5
H27A C27 H27C 109.5
H27B C27 H27C 109.5
C24 C28 H28A 109.5
C24 C28 H28B 109.5
H28A C28 H28B 109.5
C24 C28 H28C 109.5
H28A C28 H28C 109.5
H28B C28 H28C 109.5
C26 C29 H29A 109.5
C26 C29 H29B 109.5
H29A C29 H29B 109.5
C26 C29 H29C 109.5
H29A C29 H29C 109.5
H29B C29 H29C 109.5
C36 C31 C32 117.9(3)
C36 C31 P1 115.6(2)
C32 C31 P1 126.1(2)
C33 C32 C31 119.8(3)
C33 C32 C37 116.4(3)
C31 C32 C37 123.8(3)
C34 C33 C32 122.2(3)
C34 C33 H33 118.9
C32 C33 H33 118.9
C33 C34 C35 118.1(3)
C33 C34 C38 122.0(3)
C35 C34 C38 120.0(3)
C34 C35 C36 121.8(3)
C34 C35 H35 119.1
C36 C35 H35 119.1
C35 C36 C31 120.2(3)
C35 C36 C39 117.1(3)
C31 C36 C39 122.7(3)
C32 C37 H37A 109.5
C32 C37 H37B 109.5
H37A C37 H37B 109.5
C32 C37 H37C 109.5
H37A C37 H37C 109.5
H37B C37 H37C 109.5
C34 C38 H38A 109.5
C34 C38 H38B 109.5
H38A C38 H38B 109.5
C34 C38 H38C 109.5
H38A C38 H38C 109.5
H38B C38 H38C 109.5
C36 C39 H39A 109.5
C36 C39 H39B 109.5
H39A C39 H39B 109.5
C36 C39 H39C 109.5
H39A C39 H39C 109.5
H39B C39 H39C 109.5

loop_
_geom_bond_atom_site_label_1
_geom_bond_atom_site_label_2
_geom_bond_distance
Fe1 C10 2.022(4)
Fe1 C5 2.032(3)
Fe1 C9 2.036(4)
Fe1 C2 2.040(3)
Fe1 C4 2.045(3)
Fe1 C3 2.056(3)
Fe1 C6 2.061(4)
Fe1 C8 2.067(4)
Fe1 C1 2.070(3)
Fe1 C7 2.082(4)
P1 C1 1.810(3)
P1 C31 1.849(3)
P1 C21 1.854(3)
O1 C11 1.413(3)
O1 C12 1.435(3)
C1 C2 1.437(4)
C1 C5 1.441(4)
O2 C11 1.402(3)
O2 C14 1.432(3)
C2 C3 1.422(4)
C2 C11 1.498(4)
O3 C16 1.411(4)
O3 C15 1.415(4)
C3 C4 1.412(4)
C3 H3 0.9400
C4 C5 1.408(4)
C4 H4 0.9400
C5 H5 0.9400
C6 C7 1.341(6)
C6 C10 1.417(8)
C6 H6 0.9400
C7 C8 1.355(6)
C7 H7 0.9400
C8 C9 1.360(6)
C8 H8 0.9400
C9 C10 1.492(8)
C9 H9 0.9400
C10 H10 0.9400
C11 H11 0.9900
C12 C15 1.509(4)
C12 C13 1.514(4)
C12 H12 0.9900
C13 C14 1.510(4)
C13 H13A 0.9800
C13 H13B 0.9800
C14 H14A 0.9800
C14 H14B 0.9800
C15 H15A 0.9800
C15 H15B 0.9800
C16 H16A 0.9700
C16 H16B 0.9700
C16 H16C 0.9700
C21 C22 1.409(4)
C21 C26 1.421(4)
C22 C23 1.392(4)
C22 C27 1.504(4)
C23 C24 1.387(4)
C23 H23 0.9400
C24 C25 1.377(4)
C24 C28 1.510(4)
C25 C26 1.392(4)
C25 H25 0.9400
C26 C29 1.511(4)
C27 H27A 0.9700
C27 H27B 0.9700
C27 H27C 0.9700
C28 H28A 0.9700
C28 H28B 0.9700
C28 H28C 0.9700
C29 H29A 0.9700
C29 H29B 0.9700
C29 H29C 0.9700
C31 C36 1.414(4)
C31 C32 1.414(4)
C32 C33 1.392(4)
C32 C37 1.509(4)
C33 C34 1.382(5)
C33 H33 0.9400
C34 C35 1.383(5)
C34 C38 1.511(5)
C35 C36 1.394(4)
C35 H35 0.9400
C36 C39 1.515(4)
C37 H37A 0.9700
C37 H37B 0.9700
C37 H37C 0.9700
C38 H38A 0.9700
C38 H38B 0.9700
C38 H38C 0.9700
C39 H39A 0.9700
C39 H39B 0.9700
C39 H39C 0.9700

loop_
_geom_torsion_atom_site_label_1
_geom_torsion_atom_site_label_2
_geom_torsion_atom_site_label_3
_geom_torsion_atom_site_label_4
_geom_torsion
C31 P1 C1 C2 -161.3(2)
C21 P1 C1 C2 88.2(3)
C31 P1 C1 C5 19.4(3)
C21 P1 C1 C5 -91.2(3)
C31 P1 C1 Fe1 -73.9(2)
C21 P1 C1 Fe1 175.50(16)
C10 Fe1 C1 C2 -170.8(3)
C5 Fe1 C1 C2 -118.5(2)
C9 Fe1 C1 C2 148.0(2)
C4 Fe1 C1 C2 -81.17(17)
C3 Fe1 C1 C2 -37.74(16)
C6 Fe1 C1 C2 26.3(10)
C8 Fe1 C1 C2 105.20(19)
C7 Fe1 C1 C2 66.4(2)
C10 Fe1 C1 C5 -52.3(4)
C9 Fe1 C1 C5 -93.5(2)
C2 Fe1 C1 C5 118.5(2)
C4 Fe1 C1 C5 37.37(17)
C3 Fe1 C1 C5 80.80(18)
C6 Fe1 C1 C5 144.8(10)
C8 Fe1 C1 C5 -136.3(2)
C7 Fe1 C1 C5 -175.1(2)
C10 Fe1 C1 P1 73.6(4)
C5 Fe1 C1 P1 125.9(3)
C9 Fe1 C1 P1 32.4(3)
C2 Fe1 C1 P1 -115.6(3)
C4 Fe1 C1 P1 163.2(2)
C3 Fe1 C1 P1 -153.3(2)
C6 Fe1 C1 P1 -89.3(10)
C8 Fe1 C1 P1 -10.4(2)
C7 Fe1 C1 P1 -49.2(3)
C5 C1 C2 C3 2.4(3)
P1 C1 C2 C3 -177.1(2)
Fe1 C1 C2 C3 60.31(19)
C5 C1 C2 C11 177.3(3)
P1 C1 C2 C11 -2.2(4)
Fe1 C1 C2 C11 -124.8(3)
C5 C1 C2 Fe1 -57.9(2)
P1 C1 C2 Fe1 122.6(2)
C10 Fe1 C2 C3 33.4(10)
C5 Fe1 C2 C3 -80.67(18)
C9 Fe1 C2 C3 -177.7(3)
C4 Fe1 C2 C3 -37.11(17)
C6 Fe1 C2 C3 66.2(3)
C8 Fe1 C2 C3 145.60(19)
C1 Fe1 C2 C3 -119.0(2)
C7 Fe1 C2 C3 104.2(2)
C10 Fe1 C2 C1 152.4(9)
C5 Fe1 C2 C1 38.33(16)
C9 Fe1 C2 C1 -58.7(3)
C4 Fe1 C2 C1 81.90(17)
C3 Fe1 C2 C1 119.0(2)
C6 Fe1 C2 C1 -174.8(2)
C8 Fe1 C2 C1 -95.4(2)
C7 Fe1 C2 C1 -136.78(19)
C10 Fe1 C2 C11 -87.3(10)
C5 Fe1 C2 C11 158.6(3)
C9 Fe1 C2 C11 61.6(4)
C4 Fe1 C2 C11 -157.8(3)
C3 Fe1 C2 C11 -120.7(3)
C6 Fe1 C2 C11 -54.5(3)
C8 Fe1 C2 C11 24.9(3)
C1 Fe1 C2 C11 120.3(3)
C7 Fe1 C2 C11 -16.5(3)
C1 C2 C3 C4 -1.9(3)
C11 C2 C3 C4 -176.7(3)
Fe1 C2 C3 C4 58.6(2)
C1 C2 C3 Fe1 -60.53(19)
C11 C2 C3 Fe1 124.6(3)
C10 Fe1 C3 C4 67.7(3)
C5 Fe1 C3 C4 -37.42(18)
C9 Fe1 C3 C4 49.5(14)
C2 Fe1 C3 C4 -119.9(2)
C6 Fe1 C3 C4 106.6(2)
C8 Fe1 C3 C4 177.0(2)
C1 Fe1 C3 C4 -81.85(18)
C7 Fe1 C3 C4 146.4(2)
C10 Fe1 C3 C2 -172.5(3)
C5 Fe1 C3 C2 82.44(17)
C9 Fe1 C3 C2 169.4(13)
C4 Fe1 C3 C2 119.9(2)
C6 Fe1 C3 C2 -133.6(2)
C8 Fe1 C3 C2 -63.1(3)
C1 Fe1 C3 C2 38.00(16)
C7 Fe1 C3 C2 -93.7(2)
C2 C3 C4 C5 0.6(4)
Fe1 C3 C4 C5 59.0(2)
C2 C3 C4 Fe1 -58.4(2)
C10 Fe1 C4 C5 108.2(3)
C9 Fe1 C4 C5 67.8(3)
C2 Fe1 C4 C5 -82.18(19)
C3 Fe1 C4 C5 -119.6(3)
C6 Fe1 C4 C5 151.3(2)
C8 Fe1 C4 C5 75.6(13)
C1 Fe1 C4 C5 -38.03(17)
C7 Fe1 C4 C5 -178.3(3)
C10 Fe1 C4 C3 -132.2(3)
C5 Fe1 C4 C3 119.6(3)
C9 Fe1 C4 C3 -172.6(2)
C2 Fe1 C4 C3 37.43(16)
C6 Fe1 C4 C3 -89.1(2)
C8 Fe1 C4 C3 -164.8(12)
C1 Fe1 C4 C3 81.58(17)
C7 Fe1 C4 C3 -58.7(3)
C3 C4 C5 C1 0.9(4)
Fe1 C4 C5 C1 60.6(2)
C3 C4 C5 Fe1 -59.6(2)
C2 C1 C5 C4 -2.1(3)
P1 C1 C5 C4 177.4(2)
Fe1 C1 C5 C4 -60.2(2)
C2 C1 C5 Fe1 58.16(19)
P1 C1 C5 Fe1 -122.4(3)
C10 Fe1 C5 C4 -88.3(3)
C9 Fe1 C5 C4 -135.3(2)
C2 Fe1 C5 C4 81.17(18)
C3 Fe1 C5 C4 37.31(17)
C6 Fe1 C5 C4 -51.5(4)
C8 Fe1 C5 C4 -170.8(2)
C1 Fe1 C5 C4 119.3(2)
C7 Fe1 C5 C4 168(2)
C10 Fe1 C5 C1 152.4(2)
C9 Fe1 C5 C1 105.4(2)
C2 Fe1 C5 C1 -38.14(15)
C4 Fe1 C5 C1 -119.3(2)
C3 Fe1 C5 C1 -82.00(17)
C6 Fe1 C5 C1 -170.8(3)
C8 Fe1 C5 C1 69.8(3)
C7 Fe1 C5 C1 48(2)
C10 Fe1 C6 C7 -118.9(4)
C5 Fe1 C6 C7 -175.3(3)
C9 Fe1 C6 C7 -77.8(3)
C2 Fe1 C6 C7 69.8(3)
C4 Fe1 C6 C7 151.0(3)
C3 Fe1 C6 C7 108.4(3)
C8 Fe1 C6 C7 -35.8(3)
C1 Fe1 C6 C7 47.2(11)
C5 Fe1 C6 C10 -56.4(4)
C9 Fe1 C6 C10 41.2(3)
C2 Fe1 C6 C10 -171.3(3)
C4 Fe1 C6 C10 -90.0(3)
C3 Fe1 C6 C10 -132.6(3)
C8 Fe1 C6 C10 83.2(3)
C1 Fe1 C6 C10 166.2(9)
C7 Fe1 C6 C10 118.9(4)
C10 C6 C7 C8 0.3(5)
Fe1 C6 C7 C8 59.2(3)
C10 C6 C7 Fe1 -58.8(3)
C10 Fe1 C7 C6 38.6(3)
C5 Fe1 C7 C6 145(2)
C9 Fe1 C7 C6 86.0(3)
C2 Fe1 C7 C6 -130.6(3)
C4 Fe1 C7 C6 -49.0(4)
C3 Fe1 C7 C6 -86.5(3)
C8 Fe1 C7 C6 121.1(4)
C1 Fe1 C7 C6 -170.6(3)
C10 Fe1 C7 C8 -82.5(3)
C5 Fe1 C7 C8 24(2)
C9 Fe1 C7 C8 -35.1(3)
C2 Fe1 C7 C8 108.3(3)
C4 Fe1 C7 C8 -170.1(2)
C3 Fe1 C7 C8 152.4(2)
C6 Fe1 C7 C8 -121.1(4)
C1 Fe1 C7 C8 68.3(3)
C6 C7 C8 C9 -1.3(5)
Fe1 C7 C8 C9 57.9(3)
C6 C7 C8 Fe1 -59.1(3)
C10 Fe1 C8 C7 80.1(4)
C5 Fe1 C8 C7 -177.3(3)
C9 Fe1 C8 C7 122.8(4)
C2 Fe1 C8 C7 -89.4(3)
C4 Fe1 C8 C7 114.0(13)
C3 Fe1 C8 C7 -48.4(4)
C6 Fe1 C8 C7 35.4(3)
C1 Fe1 C8 C7 -134.8(3)
C10 Fe1 C8 C9 -42.7(3)
C5 Fe1 C8 C9 59.9(3)
C2 Fe1 C8 C9 147.8(3)
C4 Fe1 C8 C9 -8.8(14)
C3 Fe1 C8 C9 -171.2(3)
C6 Fe1 C8 C9 -87.4(3)
C1 Fe1 C8 C9 102.4(3)
C7 Fe1 C8 C9 -122.8(4)
C7 C8 C9 C10 1.5(5)
Fe1 C8 C9 C10 60.6(3)
C7 C8 C9 Fe1 -59.1(3)
C10 Fe1 C9 C8 114.3(4)
C5 Fe1 C9 C8 -141.2(2)
C2 Fe1 C9 C8 -57.9(4)
C4 Fe1 C9 C8 178.6(2)
C3 Fe1 C9 C8 134.6(13)
C6 Fe1 C9 C8 75.5(3)
C1 Fe1 C9 C8 -96.4(3)
C7 Fe1 C9 C8 34.6(3)
C5 Fe1 C9 C10 104.5(3)
C2 Fe1 C9 C10 -172.1(3)
C4 Fe1 C9 C10 64.4(4)
C3 Fe1 C9 C10 20.3(15)
C6 Fe1 C9 C10 -38.8(3)
C8 Fe1 C9 C10 -114.3(4)
C1 Fe1 C9 C10 149.4(3)
C7 Fe1 C9 C10 -79.7(3)
C7 C6 C10 C9 0.6(5)
Fe1 C6 C10 C9 -60.6(3)
C7 C6 C10 Fe1 61.2(3)
C8 C9 C10 C6 -1.3(5)
Fe1 C9 C10 C6 62.1(3)
C8 C9 C10 Fe1 -63.3(3)
C5 Fe1 C10 C6 148.9(2)
C9 Fe1 C10 C6 -116.0(4)
C2 Fe1 C10 C6 39.1(10)
C4 Fe1 C10 C6 106.0(3)
C3 Fe1 C10 C6 67.1(3)
C8 Fe1 C10 C6 -77.7(3)
C1 Fe1 C10 C6 -176.0(3)
C7 Fe1 C10 C6 -35.9(3)
C5 Fe1 C10 C9 -95.0(3)
C2 Fe1 C10 C9 155.1(8)
C4 Fe1 C10 C9 -137.9(3)
C3 Fe1 C10 C9 -176.9(2)
C6 Fe1 C10 C9 116.0(4)
C8 Fe1 C10 C9 38.3(3)
C1 Fe1 C10 C9 -59.9(4)
C7 Fe1 C10 C9 80.1(3)
C14 O2 C11 O1 58.9(3)
C14 O2 C11 C2 176.6(2)
C12 O1 C11 O2 -60.7(3)
C12 O1 C11 C2 -179.8(2)
C3 C2 C11 O2 -11.6(4)
C1 C2 C11 O2 174.4(2)
Fe1 C2 C11 O2 81.4(3)
C3 C2 C11 O1 109.4(3)
C1 C2 C11 O1 -64.6(3)
Fe1 C2 C11 O1 -157.64(18)
C11 O1 C12 C15 -176.5(2)
C11 O1 C12 C13 57.8(3)
O1 C12 C13 C14 -54.2(3)
C15 C12 C13 C14 -175.3(3)
C11 O2 C14 C13 -56.7(3)
C12 C13 C14 O2 54.6(3)
C16 O3 C15 C12 179.6(3)
O1 C12 C15 O3 -70.4(3)
C13 C12 C15 O3 51.2(3)
C1 P1 C21 C22 -5.1(3)
C31 P1 C21 C22 -116.6(3)
C1 P1 C21 C26 -178.55(19)
C31 P1 C21 C26 70.0(2)
C26 C21 C22 C23 0.6(4)
P1 C21 C22 C23 -172.6(2)
C26 C21 C22 C27 -177.6(3)
P1 C21 C22 C27 9.2(4)
C21 C22 C23 C24 -1.2(4)
C27 C22 C23 C24 177.2(3)
C22 C23 C24 C25 1.4(5)
C22 C23 C24 C28 -176.7(3)
C23 C24 C25 C26 -1.1(4)
C28 C24 C25 C26 177.0(3)
C24 C25 C26 C21 0.5(4)
C24 C25 C26 C29 -178.5(3)
C22 C21 C26 C25 -0.2(4)
P1 C21 C26 C25 173.9(2)
C22 C21 C26 C29 178.7(3)
P1 C21 C26 C29 -7.1(4)
C1 P1 C31 C36 111.1(2)
C21 P1 C31 C36 -134.0(2)
C1 P1 C31 C32 -77.1(3)
C21 P1 C31 C32 37.8(3)
C36 C31 C32 C33 1.2(4)
P1 C31 C32 C33 -170.5(2)
C36 C31 C32 C37 -179.2(3)
P1 C31 C32 C37 9.2(4)
C31 C32 C33 C34 -1.6(4)
C37 C32 C33 C34 178.7(3)
C32 C33 C34 C35 0.0(5)
C32 C33 C34 C38 180.0(3)
C33 C34 C35 C36 2.0(5)
C38 C34 C35 C36 -177.9(3)
C34 C35 C36 C31 -2.5(4)
C34 C35 C36 C39 175.7(3)
C32 C31 C36 C35 0.8(4)
P1 C31 C36 C35 173.3(2)
C32 C31 C36 C39 -177.3(3)
P1 C31 C36 C39 -4.8(4)
